data_4035293
loop_
_publ_author_name
'Yang, Xiuguang'
'Jiang, Linfeng'
'Yang, Mufan'
'Zhang, Huaxing'
'Lan, Jingbo'
'Zhou, Fulin'
'Chen, Xingyu'
'Wu, Di'
'You, Jingsong'

_publ_section_title
;
 Pd-Catalyzed Direct C-H Functionalization/Annulation of BODIPYs with
 Alkynes to Access Unsymmetrical Benzo[ b]-Fused BODIPYs: Discovery of
 Lysosome-Targeted Turn-On Fluorescent Probes.
;
_journal_issue 16
_journal_name_full 'The Journal of organic chemistry'
_journal_page_first 9538
_journal_page_last 9546
_journal_paper_doi 10.1021/acs.joc.8b01239
_journal_volume 83
_journal_year 2018
_chemical_formula_moiety 'C44 H31 B F2 N2'
_chemical_formula_sum 'C44 H31 B F2 N2'
_chemical_formula_weight 636.52
_space_group_crystal_system triclinic
_space_group_IT_number 2
_space_group_name_Hall '-P 1'
_space_group_name_H-M_alt 'P -1'
_atom_sites_solution_hydrogens geom
_atom_sites_solution_primary direct
_audit_creation_date 2018-01-23
_audit_creation_method
;
Olex2 1.2
(compiled 2017.08.10 svn.r3458 for OlexSys, GUI svn.r5381)
;
_cell_angle_alpha 96.328(3)
_cell_angle_beta 104.212(3)
_cell_angle_gamma 92.839(3)
_cell_formula_units_Z 2
_cell_length_a 10.9158(4)
_cell_length_b 12.3528(4)
_cell_length_c 13.1488(5)
_cell_measurement_reflns_used 7045
_cell_measurement_temperature 139.3(3)
_cell_measurement_theta_max 72.5620
_cell_measurement_theta_min 4.2150
_cell_volume 1702.85(11)
_computing_cell_refinement 'CrysAlisPro 1.171.38.46 (Rigaku OD, 2015)'
_computing_data_collection 'CrysAlisPro 1.171.38.46 (Rigaku OD, 2015)'
_computing_data_reduction 'CrysAlisPro 1.171.38.46 (Rigaku OD, 2015)'
_computing_molecular_graphics 'Olex2 (Dolomanov et al., 2009)'
_computing_publication_material 'Olex2 (Dolomanov et al., 2009)'
_computing_structure_refinement 'ShelXL (Sheldrick, 2015)'
_computing_structure_solution 'SIR2004 (Burla et al., 2007)'
_diffrn_ambient_environment N~2~
_diffrn_ambient_temperature 139.3(3)
_diffrn_detector 'CCD plate'
_diffrn_detector_area_resol_mean 15.9595
_diffrn_detector_type EosS2
_diffrn_measured_fraction_theta_full 1.000
_diffrn_measured_fraction_theta_max 0.975
_diffrn_measurement_details
;
List of Runs (angles in degrees, time in seconds):

  # Type    Start    End  Width  t~exp~   \w     \q     \k     \f   Frames
--------------------------------------------------------------------------
  1  \w   -104.00  -9.00   1.00    1.00    --  -36.04 -77.00   0.00   95
  2  \w   -104.00 -19.00   1.00    1.00    --  -36.04 -46.00  95.00   85
  3  \w   -103.00 -19.00   1.00    1.00    --  -36.04 -57.00 -60.00   84
  4  \w    -55.00  33.00   1.00    1.00    --  -36.04  38.00  90.00   88
  5  \w    -55.00  33.00   1.00    1.00    --  -36.04  38.00 -90.00   88
  6  \w     23.00  89.00   1.00    1.00    --   36.04-125.00 -30.00   66
  7  \w     23.00  89.00   1.00    1.00    --   36.04-125.00  90.00   66
  8  \w    -31.00  53.00   1.00    1.00    --   36.04 -57.00-180.00   84
  9  \w     23.00  89.00   1.00    1.00    --   36.04-125.00-180.00   66
 10  \w     40.00 126.00   1.00    1.57    --  108.71 -45.00 150.00   86
 11  \w     42.00 127.00   1.00    1.57    --  108.71 -61.00 -30.00   85
 12  \w     39.00 109.00   1.00    1.57    --  108.71 -94.00  90.00   70
 13  \w     39.00 109.00   1.00    1.57    --  108.71 -94.00-180.00   70
 14  \w     37.00 147.00   1.00    1.57    --  108.71 -15.00 -60.00  110
 15  \w    100.00 178.00   1.00    1.57    --  108.71 111.00-120.00   78
 16  \w     39.00 109.00   1.00    1.57    --  108.71 -94.00  60.00   70
 17  \w     91.00 176.00   1.00    1.57    --  108.71  61.00 -90.00   85
 18  \w     40.00 126.00   1.00    1.57    --  108.71 -45.00-120.00   86
 19  \w     39.00 115.00   1.00    1.57    --  108.71-111.00   0.00   76
 20  \w     91.00 177.00   1.00    1.57    --  108.71  45.00   0.00   86
 21  \w     82.00 176.00   1.00    1.57    --  108.71  77.00 -60.00   94
 22  \w     39.00 130.00   1.00    1.57    --  108.71 -30.00 120.00   91
 23  \w     39.00 109.00   1.00    1.57    --  108.71 -94.00 -90.00   70
 24  \w   -104.00  -9.00   1.00    1.00    --  -36.04 -77.00-150.00   95
 25  \w   -104.00  -9.00   1.00    1.00    --  -36.04 -77.00  90.00   95
 26  \w    -55.00  33.00   1.00    1.00    --  -36.04  38.00   0.00   88
 27  \w   -103.00 -19.00   1.00    1.00    --  -36.04 -57.00-120.00   84
 28  \w      9.00 104.00   1.00    1.00    --   36.04  77.00   0.00   95
 29  \w     17.00 101.00   1.00    1.00    --   36.04  38.00-150.00   84
 30  \w    -31.00  53.00   1.00    1.00    --   36.04 -57.00  90.00   84
;
_diffrn_measurement_device 'four-circle diffractometer'
_diffrn_measurement_device_type 'New Gemini, Dual, Cu at zero, EosS2'
_diffrn_measurement_method '\w scans'
_diffrn_orient_matrix_type 'CrysAlisPro convention (1999,Acta A55,543-557)'
_diffrn_orient_matrix_UB_11 0.0776411000
_diffrn_orient_matrix_UB_12 -0.0612365000
_diffrn_orient_matrix_UB_13 -0.0678840000
_diffrn_orient_matrix_UB_21 -0.0662718000
_diffrn_orient_matrix_UB_22 -0.1095232000
_diffrn_orient_matrix_UB_23 0.0110916000
_diffrn_orient_matrix_UB_31 -0.1044516000
_diffrn_orient_matrix_UB_32 0.0099801000
_diffrn_orient_matrix_UB_33 -0.1005675000
_diffrn_radiation_monochromator graphite
_diffrn_radiation_probe x-ray
_diffrn_radiation_type CuK\a
_diffrn_radiation_wavelength 1.54184
_diffrn_reflns_av_R_equivalents 0.0351
_diffrn_reflns_av_unetI/netI 0.0323
_diffrn_reflns_Laue_measured_fraction_full 1.000
_diffrn_reflns_Laue_measured_fraction_max 0.975
_diffrn_reflns_limit_h_max 10
_diffrn_reflns_limit_h_min -13
_diffrn_reflns_limit_k_max 15
_diffrn_reflns_limit_k_min -14
_diffrn_reflns_limit_l_max 15
_diffrn_reflns_limit_l_min -16
_diffrn_reflns_number 19010
_diffrn_reflns_point_group_measured_fraction_full 1.000
_diffrn_reflns_point_group_measured_fraction_max 0.975
_diffrn_reflns_theta_full 67.684
_diffrn_reflns_theta_max 72.877
_diffrn_reflns_theta_min 3.496
_diffrn_source 'fine-focus sealed X-ray tube'
_diffrn_source_type 'Enhance (Cu) X-ray Source'
_exptl_absorpt_coefficient_mu 0.629
_exptl_absorpt_correction_T_max 1.00000
_exptl_absorpt_correction_T_min 0.39264
_exptl_absorpt_correction_type multi-scan
_exptl_absorpt_process_details
;
CrysAlisPro 1.171.38.46 (Rigaku Oxford Diffraction, 2015)
Empirical absorption correction using spherical harmonics,
 implemented in SCALE3 ABSPACK scaling algorithm.
;
_exptl_crystal_colour 'clear dark red'
_exptl_crystal_colour_lustre clear
_exptl_crystal_colour_modifier dark
_exptl_crystal_colour_primary red
_exptl_crystal_density_diffrn 1.241
_exptl_crystal_description plate
_exptl_crystal_F_000 664
_exptl_crystal_size_max 0.4
_exptl_crystal_size_mid 0.3
_exptl_crystal_size_min 0.1
_refine_diff_density_max 0.300
_refine_diff_density_min -0.447
_refine_diff_density_rms 0.059
_refine_ls_extinction_method none
_refine_ls_goodness_of_fit_ref 1.028
_refine_ls_hydrogen_treatment constr
_refine_ls_matrix_type full
_refine_ls_number_parameters 443
_refine_ls_number_reflns 6634
_refine_ls_number_restraints 0
_refine_ls_restrained_S_all 1.028
_refine_ls_R_factor_all 0.0616
_refine_ls_R_factor_gt 0.0536
_refine_ls_shift/su_max 0.000
_refine_ls_shift/su_mean 0.000
_refine_ls_structure_factor_coef Fsqd
_refine_ls_weighting_details 'w=1/[\s^2^(Fo^2^)+(0.0983P)^2^+0.6073P] where P=(Fo^2^+2Fc^2^)/3'
_refine_ls_weighting_scheme calc
_refine_ls_wR_factor_gt 0.1506
_refine_ls_wR_factor_ref 0.1600
_reflns_Friedel_coverage 0.000
_reflns_number_gt 5608
_reflns_number_total 6634
_reflns_threshold_expression 'I > 2\s(I)'
_cod_data_source_file jo8b01239_si_002.cif
_cod_data_source_block yjs-yxg-1671-139k_sq
_cod_original_cell_volume 1702.86(11)
_cod_database_code 4035293
_shelx_shelxl_version_number 2014/7
_shelx_space_group_comment
;
The symmetry employed for this shelxl refinement is uniquely defined
by the following loop, which should always be used as a source of
symmetry information in preference to the above space-group names.
They are only intended as comments.
;
_shelx_estimated_absorpt_t_max 0.940
_shelx_estimated_absorpt_t_min 0.787
_reflns_odcompleteness_completeness 99.98
_reflns_odcompleteness_iscentric 1
_reflns_odcompleteness_theta 66.97
_olex2_refinement_description
;
1. Fixed Uiso
 At 1.2 times of:
  All C(H) groups
 At 1.5 times of:
  All C(H,H,H) groups
2.a Aromatic/amide H refined with riding coordinates:
 C00D(H00D), C00F(H00F), C00I(H00I), C00M(H00M), C00N(H00N), C00O(H00O),
 C00P(H00P), C00Q(H00Q), C00R(H00R), C00S(H00S), C00T(H00T), C00U(H00U),
 C00V(H00V), C00W(H00W), C00Y(H00Y), C00Z(H00Z), C010(H010), C011(H011),
 C012(H012), C013(H013), C014(H014), C015(H015), C016(H016), C018(H018),
 C019(H019), C01A(H01A), C01B(H01B), C01C(H01C)
2.b Idealised Me refined as rotating group:
 C01E(H01D,H01E,H01F)
;
_olex2_date_sample_data_collection 2018-01-22
_olex2_submission_special_instructions 'No special instructions were received'

loop_
_space_group_symop_operation_xyz
'x, y, z'
'-x, -y, -z'

loop_
_atom_site_label
_atom_site_type_symbol
_atom_site_fract_x
_atom_site_fract_y
_atom_site_fract_z
_atom_site_U_iso_or_equiv
_atom_site_adp_type
_atom_site_occupancy
_atom_site_site_symmetry_order
_atom_site_calc_flag
_atom_site_refinement_flags_posn
F002 F 0.84826(10) 0.63825(8) 0.49410(9) 0.0305(2) Uani 1 1 d .
F003 F 0.74023(11) 0.59318(9) 0.61291(9) 0.0327(3) Uani 1 1 d .
N004 N 0.75069(13) 0.45288(11) 0.47219(12) 0.0228(3) Uani 1 1 d .
N005 N 0.93959(14) 0.52025(12) 0.61963(12) 0.0248(3) Uani 1 1 d .
C006 C 0.39305(16) 0.55968(14) 0.18704(14) 0.0238(4) Uani 1 1 d .
C007 C 0.58557(16) 0.63909(14) 0.37188(14) 0.0234(4) Uani 1 1 d .
C008 C 0.62952(16) 0.32933(14) 0.33877(14) 0.0232(3) Uani 1 1 d .
C009 C 0.52955(16) 0.29122(14) 0.24837(14) 0.0239(4) Uani 1 1 d .
C00A C 0.88613(16) 0.32698(14) 0.57469(14) 0.0232(3) Uani 1 1 d .
C00B C 0.33632(17) 0.32940(14) 0.11333(14) 0.0249(4) Uani 1 1 d .
C00C C 0.65105(15) 0.44158(14) 0.38235(13) 0.0220(3) Uani 1 1 d .
C00D C 0.71587(16) 0.27200(14) 0.40621(14) 0.0242(4) Uani 1 1 d .
H00D H 0.7241 0.1956 0.3977 0.029 Uiso 1 1 calc R
C00E C 0.78702(16) 0.34808(14) 0.48771(14) 0.0231(3) Uani 1 1 d .
C00F C 0.63147(17) 0.71246(15) 0.31401(15) 0.0279(4) Uani 1 1 d .
H00F H 0.6608 0.6858 0.2544 0.034 Uiso 1 1 calc R
C00G C 0.47430(16) 0.47997(14) 0.24471(14) 0.0236(4) Uani 1 1 d .
C00H C 0.57185(16) 0.51947(14) 0.33378(14) 0.0228(3) Uani 1 1 d .
C00I C 0.40817(18) 0.58263(15) 0.08970(15) 0.0286(4) Uani 1 1 d .
H00I H 0.4705 0.5484 0.0611 0.034 Uiso 1 1 calc R
C00J C 0.45047(16) 0.36660(14) 0.20278(14) 0.0240(4) Uani 1 1 d .
C00K C 0.51244(17) 0.17212(14) 0.20988(14) 0.0253(4) Uani 1 1 d .
C00L C 0.96181(17) 0.41348(14) 0.63957(14) 0.0244(4) Uani 1 1 d .
C00M C 0.60574(19) 0.12211(15) 0.17002(15) 0.0307(4) Uani 1 1 d .
H00M H 0.6805 0.1641 0.1687 0.037 Uiso 1 1 calc R
C00N C 1.02338(18) 0.17083(15) 0.61078(15) 0.0294(4) Uani 1 1 d .
H00N H 1.0949 0.2154 0.6064 0.035 Uiso 1 1 calc R
C00O C 0.23912(19) 0.24034(16) -0.06315(15) 0.0322(4) Uani 1 1 d .
H00O H 0.2475 0.2036 -0.1282 0.039 Uiso 1 1 calc R
C00P C 0.54396(17) 0.67946(15) 0.45948(15) 0.0276(4) Uani 1 1 d .
H00P H 0.5128 0.6303 0.4997 0.033 Uiso 1 1 calc R
C00Q C 0.80156(18) 0.14544(15) 0.60440(15) 0.0301(4) Uani 1 1 d .
H00Q H 0.7199 0.1723 0.5940 0.036 Uiso 1 1 calc R
C00R C 0.21545(18) 0.34714(16) 0.12640(16) 0.0315(4) Uani 1 1 d .
H00R H 0.2066 0.3836 0.1914 0.038 Uiso 1 1 calc R
C00S C 1.06906(18) 0.41828(16) 0.72769(15) 0.0296(4) Uani 1 1 d .
H00S H 1.1049 0.3580 0.7597 0.035 Uiso 1 1 calc R
C00T C 0.30156(18) 0.61162(17) 0.22770(16) 0.0322(4) Uani 1 1 d .
H00T H 0.2903 0.5978 0.2946 0.039 Uiso 1 1 calc R
C00U C 0.34673(18) 0.27575(15) 0.01764(15) 0.0278(4) Uani 1 1 d .
H00U H 0.4282 0.2631 0.0073 0.033 Uiso 1 1 calc R
C00V C 0.33358(19) 0.65500(16) 0.03349(16) 0.0332(4) Uani 1 1 d .
H00V H 0.3452 0.6700 -0.0330 0.040 Uiso 1 1 calc R
C00W C 0.40469(19) 0.10851(16) 0.21280(16) 0.0324(4) Uani 1 1 d .
H00W H 0.3401 0.1413 0.2396 0.039 Uiso 1 1 calc R
C00X C 0.90437(17) 0.21306(14) 0.59580(14) 0.0257(4) Uani 1 1 d .
C00Y C 0.63451(19) 0.82387(16) 0.34298(17) 0.0349(4) Uani 1 1 d .
H00Y H 0.6660 0.8733 0.3032 0.042 Uiso 1 1 calc R
C00Z C 0.22724(19) 0.68303(18) 0.17111(18) 0.0380(5) Uani 1 1 d .
H00Z H 0.1647 0.7174 0.1993 0.046 Uiso 1 1 calc R
C010 C 1.02796(19) 0.58665(16) 0.68977(16) 0.0326(4) Uani 1 1 d .
H010 H 1.0344 0.6640 0.6936 0.039 Uiso 1 1 calc R
C011 C 0.59207(19) 0.86363(16) 0.42950(18) 0.0371(5) Uani 1 1 d .
H011 H 0.5931 0.9402 0.4486 0.045 Uiso 1 1 calc R
C012 C 0.24252(19) 0.70512(16) 0.07427(17) 0.0350(4) Uani 1 1 d .
H012 H 0.1909 0.7543 0.0360 0.042 Uiso 1 1 calc R
C013 C 0.8178(2) 0.03978(16) 0.62795(16) 0.0347(4) Uani 1 1 d .
H013 H 0.7475 -0.0042 0.6355 0.042 Uiso 1 1 calc R
C014 C 0.54791(19) 0.79135(16) 0.48829(17) 0.0341(4) Uani 1 1 d .
H014 H 0.5202 0.8185 0.5486 0.041 Uiso 1 1 calc R
C015 C 0.3911(2) -0.00222(17) 0.17690(17) 0.0389(5) Uani 1 1 d .
H015 H 0.3179 -0.0452 0.1803 0.047 Uiso 1 1 calc R
C016 C 1.0368(2) 0.06402(16) 0.63204(17) 0.0348(4) Uani 1 1 d .
H016 H 1.1177 0.0361 0.6409 0.042 Uiso 1 1 calc R
C017 C 0.9351(2) -0.00322(16) 0.64074(16) 0.0351(4) Uani 1 1 d .
C018 C 0.12033(19) 0.25831(17) -0.04933(17) 0.0366(5) Uani 1 1 d .
H018 H 0.0470 0.2339 -0.1046 0.044 Uiso 1 1 calc R
C019 C 1.1107(2) 0.52603(17) 0.75753(16) 0.0358(4) Uani 1 1 d .
H019 H 1.1819 0.5546 0.8133 0.043 Uiso 1 1 calc R
C01A C 0.4831(2) -0.05055(16) 0.13626(17) 0.0396(5) Uani 1 1 d .
H01A H 0.4728 -0.1264 0.1111 0.047 Uiso 1 1 calc R
C01B C 0.5904(2) 0.01134(17) 0.13221(17) 0.0376(5) Uani 1 1 d .
H01B H 0.6535 -0.0217 0.1037 0.045 Uiso 1 1 calc R
C01C C 0.10815(19) 0.31217(19) 0.04565(18) 0.0387(5) Uani 1 1 d .
H01C H 0.0264 0.3251 0.0553 0.046 Uiso 1 1 calc R
B01D B 0.81489(19) 0.55624(16) 0.54728(16) 0.0242(4) Uani 1 1 d .
C01E C 0.9505(3) -0.12022(17) 0.6615(2) 0.0485(6) Uani 1 1 d .
H01D H 0.9246 -0.1317 0.7260 0.073 Uiso 1 1 calc GR
H01E H 1.0396 -0.1355 0.6704 0.073 Uiso 1 1 calc GR
H01F H 0.8975 -0.1694 0.6016 0.073 Uiso 1 1 calc GR

loop_
_atom_site_aniso_label
_atom_site_aniso_U_11
_atom_site_aniso_U_22
_atom_site_aniso_U_33
_atom_site_aniso_U_23
_atom_site_aniso_U_13
_atom_site_aniso_U_12
F002 0.0316(6) 0.0237(5) 0.0338(6) 0.0097(4) 0.0021(4) -0.0031(4)
F003 0.0340(6) 0.0345(6) 0.0298(6) 0.0013(5) 0.0081(5) 0.0098(5)
N004 0.0204(7) 0.0204(7) 0.0268(7) 0.0043(6) 0.0041(6) 0.0020(5)
N005 0.0249(7) 0.0212(7) 0.0271(7) 0.0032(6) 0.0043(6) 0.0011(6)
C006 0.0194(8) 0.0212(8) 0.0284(9) 0.0014(7) 0.0028(7) 0.0003(6)
C007 0.0181(8) 0.0221(8) 0.0284(9) 0.0045(7) 0.0018(7) 0.0033(6)
C008 0.0209(8) 0.0217(8) 0.0279(9) 0.0039(7) 0.0071(7) 0.0019(6)
C009 0.0221(8) 0.0218(8) 0.0281(9) 0.0036(7) 0.0067(7) 0.0012(6)
C00A 0.0216(8) 0.0225(8) 0.0268(8) 0.0052(7) 0.0076(7) 0.0018(6)
C00B 0.0248(9) 0.0218(8) 0.0272(9) 0.0063(7) 0.0035(7) 0.0027(7)
C00C 0.0189(8) 0.0222(8) 0.0251(8) 0.0037(7) 0.0057(7) 0.0003(6)
C00D 0.0235(8) 0.0188(8) 0.0303(9) 0.0042(7) 0.0059(7) 0.0029(6)
C00E 0.0215(8) 0.0196(8) 0.0291(9) 0.0054(7) 0.0070(7) 0.0024(6)
C00F 0.0243(9) 0.0277(9) 0.0310(9) 0.0075(7) 0.0042(7) 0.0003(7)
C00G 0.0216(8) 0.0245(9) 0.0261(8) 0.0046(7) 0.0076(7) 0.0041(7)
C00H 0.0222(8) 0.0215(8) 0.0265(8) 0.0040(7) 0.0091(7) 0.0021(6)
C00I 0.0281(9) 0.0277(9) 0.0286(9) 0.0012(7) 0.0054(7) 0.0032(7)
C00J 0.0216(8) 0.0251(9) 0.0257(8) 0.0038(7) 0.0066(7) 0.0020(7)
C00K 0.0270(9) 0.0231(9) 0.0234(8) 0.0044(7) 0.0012(7) 0.0019(7)
C00L 0.0237(8) 0.0245(9) 0.0260(8) 0.0061(7) 0.0067(7) 0.0026(7)
C00M 0.0332(10) 0.0270(9) 0.0316(10) 0.0058(7) 0.0066(8) 0.0051(8)
C00N 0.0290(9) 0.0257(9) 0.0329(9) 0.0062(7) 0.0055(8) 0.0034(7)
C00O 0.0398(11) 0.0268(9) 0.0274(9) 0.0054(7) 0.0028(8) 0.0031(8)
C00P 0.0231(9) 0.0272(9) 0.0319(9) 0.0039(7) 0.0057(7) 0.0033(7)
C00Q 0.0280(9) 0.0283(9) 0.0326(9) 0.0064(8) 0.0040(7) 0.0011(7)
C00R 0.0263(9) 0.0347(10) 0.0322(10) 0.0010(8) 0.0065(8) 0.0012(8)
C00S 0.0285(9) 0.0281(9) 0.0301(9) 0.0059(7) 0.0023(8) 0.0041(7)
C00T 0.0278(9) 0.0372(10) 0.0327(10) 0.0061(8) 0.0082(8) 0.0076(8)
C00U 0.0291(9) 0.0243(9) 0.0302(9) 0.0047(7) 0.0068(7) 0.0035(7)
C00V 0.0331(10) 0.0324(10) 0.0288(9) 0.0070(8) -0.0018(8) -0.0051(8)
C00W 0.0297(10) 0.0287(10) 0.0367(10) 0.0030(8) 0.0051(8) -0.0001(8)
C00X 0.0269(9) 0.0223(9) 0.0265(9) 0.0044(7) 0.0038(7) 0.0019(7)
C00Y 0.0306(10) 0.0262(9) 0.0443(11) 0.0138(8) -0.0007(8) -0.0021(7)
C00Z 0.0280(10) 0.0387(11) 0.0461(12) 0.0036(9) 0.0059(9) 0.0136(8)
C010 0.0323(10) 0.0235(9) 0.0364(10) 0.0021(8) -0.0005(8) -0.0006(7)
C011 0.0327(10) 0.0208(9) 0.0507(12) 0.0010(8) -0.0015(9) 0.0036(7)
C012 0.0283(10) 0.0264(9) 0.0428(11) 0.0078(8) -0.0063(8) 0.0019(7)
C013 0.0408(11) 0.0273(10) 0.0347(10) 0.0056(8) 0.0082(9) -0.0059(8)
C014 0.0295(10) 0.0295(10) 0.0405(11) -0.0041(8) 0.0061(8) 0.0069(8)
C015 0.0410(12) 0.0287(10) 0.0414(11) 0.0047(8) 0.0016(9) -0.0085(8)
C016 0.0355(11) 0.0283(10) 0.0401(11) 0.0078(8) 0.0057(8) 0.0095(8)
C017 0.0481(12) 0.0224(9) 0.0335(10) 0.0060(8) 0.0069(9) 0.0029(8)
C018 0.0304(10) 0.0376(11) 0.0346(10) 0.0068(8) -0.0052(8) -0.0021(8)
C019 0.0327(10) 0.0329(10) 0.0342(10) 0.0012(8) -0.0043(8) 0.0006(8)
C01A 0.0544(13) 0.0223(9) 0.0352(11) -0.0006(8) 0.0008(9) 0.0011(9)
C01B 0.0468(12) 0.0291(10) 0.0369(11) 0.0033(8) 0.0095(9) 0.0127(9)
C01C 0.0233(9) 0.0466(12) 0.0427(11) 0.0054(9) 0.0025(8) -0.0003(8)
B01D 0.0256(10) 0.0197(9) 0.0261(9) 0.0045(7) 0.0037(8) 0.0019(7)
C01E 0.0711(16) 0.0242(10) 0.0523(14) 0.0119(9) 0.0154(12) 0.0081(10)

loop_
_atom_type_symbol
_atom_type_description
_atom_type_scat_dispersion_real
_atom_type_scat_dispersion_imag
_atom_type_scat_source
C C 0.0181 0.0091 'International Tables Vol C Tables 4.2.6.8 and 6.1.1.4'
H H 0.0000 0.0000 'International Tables Vol C Tables 4.2.6.8 and 6.1.1.4'
B B 0.0090 0.0039 'International Tables Vol C Tables 4.2.6.8 and 6.1.1.4'
F F 0.0727 0.0534 'International Tables Vol C Tables 4.2.6.8 and 6.1.1.4'
N N 0.0311 0.0180 'International Tables Vol C Tables 4.2.6.8 and 6.1.1.4'

loop_
_geom_angle_atom_site_label_1
_geom_angle_atom_site_label_2
_geom_angle_atom_site_label_3
_geom_angle
C00C N004 C00E 106.70(14)
C00C N004 B01D 130.33(14)
C00E N004 B01D 122.96(14)
C00L N005 B01D 125.31(15)
C010 N005 C00L 107.55(15)
C010 N005 B01D 125.57(15)
C00I C006 C00G 119.40(16)
C00I C006 C00T 118.39(17)
C00T C006 C00G 122.20(16)
C00F C007 C00H 119.59(16)
C00P C007 C00F 119.11(17)
C00P C007 C00H 121.09(16)
C009 C008 C00C 122.14(16)
C00D C008 C009 130.72(16)
C00D C008 C00C 106.95(15)
C008 C009 C00K 118.39(15)
C00J C009 C008 118.05(16)
C00J C009 C00K 123.52(16)
C00E C00A C00X 119.37(15)
C00L C00A C00E 119.61(16)
C00L C00A C00X 120.99(16)
C00R C00B C00J 119.54(16)
C00U C00B C00J 121.95(16)
C00U C00B C00R 118.50(17)
N004 C00C C008 108.90(14)
N004 C00C C00H 131.29(16)
C00H C00C C008 119.79(15)
C008 C00D H00D 126.4
C00E C00D C008 107.13(15)
C00E C00D H00D 126.4
N004 C00E C00A 122.84(15)
C00D C00E N004 110.23(15)
C00D C00E C00A 126.91(16)
C007 C00F H00F 119.8
C00Y C00F C007 120.35(18)
C00Y C00F H00F 119.8
C00H C00G C006 118.96(15)
C00H C00G C00J 123.16(16)
C00J C00G C006 117.83(15)
C00C C00H C007 124.61(16)
C00G C00H C007 118.40(15)
C00G C00H C00C 116.99(15)
C006 C00I H00I 119.5
C006 C00I C00V 120.99(18)
C00V C00I H00I 119.5
C009 C00J C00B 120.27(15)
C009 C00J C00G 119.82(16)
C00G C00J C00B 119.84(15)
C00M C00K C009 119.90(16)
C00W C00K C009 121.42(17)
C00W C00K C00M 118.69(17)
N005 C00L C00S 107.82(15)
C00A C00L N005 119.65(16)
C00A C00L C00S 132.50(17)
C00K C00M H00M 119.7
C01B C00M C00K 120.64(19)
C01B C00M H00M 119.7
C00X C00N H00N 120.0
C016 C00N H00N 120.0
C016 C00N C00X 119.98(18)
C00U C00O H00O 119.8
C018 C00O H00O 119.8
C018 C00O C00U 120.31(19)
C007 C00P H00P 119.9
C014 C00P C007 120.16(18)
C014 C00P H00P 119.9
C00X C00Q H00Q 119.7
C013 C00Q H00Q 119.7
C013 C00Q C00X 120.59(18)
C00B C00R H00R 119.6
C01C C00R C00B 120.81(18)
C01C C00R H00R 119.6
C00L C00S H00S 126.4
C019 C00S C00L 107.10(17)
C019 C00S H00S 126.4
C006 C00T H00T 119.8
C00Z C00T C006 120.31(19)
C00Z C00T H00T 119.8
C00B C00U C00O 120.68(18)
C00B C00U H00U 119.7
C00O C00U H00U 119.7
C00I C00V H00V 120.0
C012 C00V C00I 120.00(19)
C012 C00V H00V 120.0
C00K C00W H00W 119.8
C015 C00W C00K 120.39(19)
C015 C00W H00W 119.8
C00N C00X C00A 121.81(16)
C00Q C00X C00A 119.78(16)
C00Q C00X C00N 118.38(17)
C00F C00Y H00Y 119.8
C011 C00Y C00F 120.35(19)
C011 C00Y H00Y 119.8
C00T C00Z H00Z 119.5
C012 C00Z C00T 120.95(19)
C012 C00Z H00Z 119.5
N005 C010 H010 124.7
N005 C010 C019 110.52(17)
C019 C010 H010 124.7
C00Y C011 H011 120.2
C00Y C011 C014 119.70(18)
C014 C011 H011 120.2
C00V C012 H012 120.3
C00Z C012 C00V 119.35(18)
C00Z C012 H012 120.3
C00Q C013 H013 119.4
C00Q C013 C017 121.24(18)
C017 C013 H013 119.4
C00P C014 H014 119.8
C011 C014 C00P 120.32(19)
C011 C014 H014 119.8
C00W C015 H015 119.8
C01A C015 C00W 120.44(19)
C01A C015 H015 119.8
C00N C016 H016 119.1
C00N C016 C017 121.80(19)
C017 C016 H016 119.1
C013 C017 C01E 120.8(2)
C016 C017 C013 117.98(18)
C016 C017 C01E 121.2(2)
C00O C018 H018 120.1
C00O C018 C01C 119.80(18)
C01C C018 H018 120.1
C00S C019 C010 107.00(17)
C00S C019 H019 126.5
C010 C019 H019 126.5
C015 C01A H01A 120.0
C015 C01A C01B 119.99(19)
C01B C01A H01A 120.0
C00M C01B H01B 120.1
C01A C01B C00M 119.8(2)
C01A C01B H01B 120.1
C00R C01C C018 119.91(19)
C00R C01C H01C 120.0
C018 C01C H01C 120.0
F002 B01D F003 111.06(15)
F002 B01D N004 112.69(15)
F002 B01D N005 108.09(15)
F003 B01D N004 111.32(15)
F003 B01D N005 107.21(15)
N004 B01D N005 106.14(14)
C017 C01E H01D 109.5
C017 C01E H01E 109.5
C017 C01E H01F 109.5
H01D C01E H01E 109.5
H01D C01E H01F 109.5
H01E C01E H01F 109.5

loop_
_geom_bond_atom_site_label_1
_geom_bond_atom_site_label_2
_geom_bond_distance
F002 B01D 1.376(2)
F003 B01D 1.383(2)
N004 C00C 1.384(2)
N004 C00E 1.394(2)
N004 B01D 1.546(2)
N005 C00L 1.394(2)
N005 C010 1.331(2)
N005 B01D 1.573(2)
C006 C00G 1.501(2)
C006 C00I 1.387(3)
C006 C00T 1.395(3)
C007 C00F 1.395(2)
C007 C00H 1.495(2)
C007 C00P 1.391(3)
C008 C009 1.419(2)
C008 C00C 1.426(2)
C008 C00D 1.404(2)
C009 C00J 1.386(2)
C009 C00K 1.489(2)
C00A C00E 1.426(2)
C00A C00L 1.385(2)
C00A C00X 1.478(2)
C00B C00J 1.501(2)
C00B C00R 1.396(3)
C00B C00U 1.389(3)
C00C C00H 1.424(2)
C00D H00D 0.9500
C00D C00E 1.390(2)
C00F H00F 0.9500
C00F C00Y 1.383(3)
C00G C00H 1.398(2)
C00G C00J 1.434(2)
C00I H00I 0.9500
C00I C00V 1.389(3)
C00K C00M 1.395(3)
C00K C00W 1.393(3)
C00L C00S 1.424(3)
C00M H00M 0.9500
C00M C01B 1.391(3)
C00N H00N 0.9500
C00N C00X 1.401(3)
C00N C016 1.386(3)
C00O H00O 0.9500
C00O C00U 1.391(3)
C00O C018 1.378(3)
C00P H00P 0.9500
C00P C014 1.388(3)
C00Q H00Q 0.9500
C00Q C00X 1.400(3)
C00Q C013 1.384(3)
C00R H00R 0.9500
C00R C01C 1.387(3)
C00S H00S 0.9500
C00S C019 1.367(3)
C00T H00T 0.9500
C00T C00Z 1.382(3)
C00U H00U 0.9500
C00V H00V 0.9500
C00V C012 1.381(3)
C00W H00W 0.9500
C00W C015 1.385(3)
C00Y H00Y 0.9500
C00Y C011 1.381(3)
C00Z H00Z 0.9500
C00Z C012 1.378(3)
C010 H010 0.9500
C010 C019 1.410(3)
C011 H011 0.9500
C011 C014 1.386(3)
C012 H012 0.9500
C013 H013 0.9500
C013 C017 1.390(3)
C014 H014 0.9500
C015 H015 0.9500
C015 C01A 1.380(3)
C016 H016 0.9500
C016 C017 1.388(3)
C017 C01E 1.510(3)
C018 H018 0.9500
C018 C01C 1.388(3)
C019 H019 0.9500
C01A H01A 0.9500
C01A C01B 1.381(3)
C01B H01B 0.9500
C01C H01C 0.9500
C01E H01D 0.9800
C01E H01E 0.9800
C01E H01F 0.9800
